data_7126388
loop_
_publ_author_name
'Evans, Peter'
'Reta, Daniel'
'Goodwin, Conrad A. P.'
'Ortu, Fabrizio'
'Chilton, Nicholas F.'
'Mills, David P.'

_publ_section_title
;
 A double-dysprosocenium single-molecule magnet bound together with
 neutral ligands.
;
_journal_issue 42
_journal_name_full 'Chemical communications (Cambridge, England)'
_journal_page_first 5677
_journal_page_last 5680
_journal_paper_doi 10.1039/c9cc08945d
_journal_volume 56
_journal_year 2020
_chemical_formula_moiety 'C48 H84 Al2 Dy2, 4(C7 H8)'
_chemical_formula_sum 'C76 H116 Al2 Dy2'
_chemical_formula_weight 1408.725
_space_group_crystal_system triclinic
_space_group_IT_number 2
_space_group_name_Hall '-P 1'
_space_group_name_H-M_alt 'P -1'
_symmetry_Int_Tables_number 2
_audit_creation_date 2020-04-14
_audit_creation_method
;
Olex2 1.3
(compiled 2020.02.04 svn.rd84adfe8 for OlexSys, GUI svn.r6032)
;
_audit_update_record
;
2020-04-15 deposited with the CCDC.	2020-04-16 downloaded from the CCDC.
;
_cell_angle_alpha 104.043(4)
_cell_angle_beta 100.205(3)
_cell_angle_gamma 111.785(4)
_cell_formula_units_Z 1
_cell_length_a 11.1938(3)
_cell_length_b 12.4457(7)
_cell_length_c 14.8073(5)
_cell_measurement_reflns_used 7795
_cell_measurement_temperature 100.01(10)
_cell_measurement_theta_max 26.3280
_cell_measurement_theta_min 2.5400
_cell_volume 1774.66(15)
_computing_cell_refinement 'CrysAlisPro 1.171.39.30c (Rigaku OD, 2017)'
_computing_data_collection 'CrysAlisPro 1.171.39.30c (Rigaku OD, 2017)'
_computing_data_reduction 'CrysAlisPro 1.171.39.30c (Rigaku OD, 2017)'
_computing_molecular_graphics 'Olex2 1.3 (Dolomanov et al., 2009)'
_computing_publication_material 'Olex2 1.3 (Dolomanov et al., 2009)'
_computing_structure_refinement 'olex2.refine 1.3 (Bourhis et al., 2015)'
_diffrn_ambient_environment N~2~
_diffrn_ambient_temperature 100.01(10)
_diffrn_detector 'CCD plate'
_diffrn_measured_fraction_theta_full 0.9991
_diffrn_measured_fraction_theta_max 0.9991
_diffrn_measurement_details
;
List of Runs (angles in degrees, time in seconds):

  # Type    Start    End  Width  t~exp~   \w     \q     \k     \f   Frames
#--------------------------------------------------------------------------
  1  \w    -83.00 -39.00   0.50    3.00    --    5.00 -76.00  30.00   88
  2  \w    -20.00   7.00   0.50    3.00    --    5.00 -76.00  30.00   54
  3  \w    -94.00  22.00   0.50    3.00    --   -7.40 -57.00  60.00  232
  4  \w    -10.00  17.00   0.50    3.00    --   -7.40 -76.00-150.00   54
  5  \w    -96.00 -39.00   0.50    3.00    --   -7.40 -76.00-150.00  114
  6  \w    -69.00 -19.00   0.50    3.00    --   -7.40 -57.00 -30.00  100
  7  \w    -96.00  82.00   0.50    3.00    --   -7.40 -19.00 150.00  356
;
_diffrn_measurement_device 'four-circle diffractometer'
_diffrn_measurement_device_type 'XtaLAB AFC11 (RINC): Kappa single'
_diffrn_measurement_method '\w scans'
_diffrn_orient_matrix_type 'CrysAlisPro convention (1999,Acta A55,543-557)'
_diffrn_orient_matrix_UB_11 -0.0598062000
_diffrn_orient_matrix_UB_12 0.0048949000
_diffrn_orient_matrix_UB_13 0.0050175000
_diffrn_orient_matrix_UB_21 -0.0305890000
_diffrn_orient_matrix_UB_22 -0.0294866000
_diffrn_orient_matrix_UB_23 -0.0510166000
_diffrn_orient_matrix_UB_31 -0.0243601000
_diffrn_orient_matrix_UB_32 -0.0579447000
_diffrn_orient_matrix_UB_33 0.0067510000
_diffrn_radiation_monochromator graphite
_diffrn_radiation_probe x-ray
_diffrn_radiation_type 'Mo K\a'
_diffrn_radiation_wavelength 0.71073
_diffrn_reflns_Laue_measured_fraction_full 0.9991
_diffrn_reflns_Laue_measured_fraction_max 0.9991
_diffrn_reflns_limit_h_max 15
_diffrn_reflns_limit_h_min -14
_diffrn_reflns_limit_k_max 17
_diffrn_reflns_limit_k_min -15
_diffrn_reflns_limit_l_max 18
_diffrn_reflns_limit_l_min -20
_diffrn_reflns_number 11216
_diffrn_reflns_point_group_measured_fraction_full 0.9991
_diffrn_reflns_point_group_measured_fraction_max 0.9991
_diffrn_reflns_theta_full 25.2417
_diffrn_reflns_theta_max 25.35
_diffrn_reflns_theta_min 2.55
_diffrn_source 'fine-focus sealed X-ray tube'
_diffrn_source_type 'Enhance (Mo) X-ray Source'
_exptl_absorpt_coefficient_mu 2.153
_exptl_absorpt_correction_T_max 1.00000
_exptl_absorpt_correction_T_min 0.74397
_exptl_absorpt_correction_type multi-scan
_exptl_absorpt_process_details
;
CrysAlisPro 1.171.39.30c (Rigaku Oxford Diffraction, 2017)
Empirical absorption correction using spherical harmonics,
 implemented in SCALE3 ABSPACK scaling algorithm.
;
_exptl_crystal_colour 'clear yellow'
_exptl_crystal_colour_lustre clear
_exptl_crystal_colour_primary yellow
_exptl_crystal_density_diffrn 1.318
_exptl_crystal_description block
_exptl_crystal_F_000 730.357
_exptl_crystal_size_max 0.242
_exptl_crystal_size_mid 0.119
_exptl_crystal_size_min 0.059
_refine_diff_density_max 1.6062
_refine_diff_density_min -2.3814
_refine_diff_density_rms 0.2450
_refine_ls_d_res_high 0.8300
_refine_ls_d_res_low 7.9775
_refine_ls_goodness_of_fit_ref 1.0363
_refine_ls_hydrogen_treatment constr
_refine_ls_matrix_type full
_refine_ls_number_constraints 86
_refine_ls_number_parameters 378
_refine_ls_number_reflns 11216
_refine_ls_number_restraints 43
_refine_ls_restrained_S_all 1.0343
_refine_ls_R_factor_all 0.1235
_refine_ls_R_factor_gt 0.0941
_refine_ls_shift/su_max 0.0005
_refine_ls_shift/su_mean 0.0000
_refine_ls_structure_factor_coef Fsqd
_refine_ls_weighting_details 'w=1/[\s^2^(Fo^2^)+(0.0840P)^2^+52.3852P] where P=(Fo^2^+2Fc^2^)/3'
_refine_ls_weighting_scheme calc
_refine_ls_wR_factor_gt 0.2336
_refine_ls_wR_factor_ref 0.2574
_reflns_Friedel_coverage 0.0
_reflns_limit_h_max 13
_reflns_limit_h_min -13
_reflns_limit_k_max 14
_reflns_limit_k_min -14
_reflns_limit_l_max 17
_reflns_limit_l_min -17
_reflns_number_gt 8687
_reflns_number_total 11216
_reflns_threshold_expression I>=2u(I)
_cod_data_source_file c9cc08945d2.cif
_cod_data_source_block Dy_Cpstar_Me4Al
_cod_depositor_comments 'Adding full bibliography for 7126383--7126388.cif.'
_cod_original_cell_volume 1774.64(15)
_cod_database_code 7126388
_manchester_internal_coll_name rdpm15
_manchester_internal_coll_client CAPG
_manchester_internal_coll_type custom
_manchester_internal_coll_frame_time 3s
_manchester_internal_coll_frame_width 0.5
_manchester_internal_coll_frame_method '\w scans'
_manchester_internal_coll_user CAPG
_manchester_internal_coll_date 08/05/17
_manchester_internal_process_user CAPG
_manchester_internal_process_date 9/05/17
_manchester_internal_solution_user CAPG
_manchester_internal_solution_date 10/05/17
_manchester_internal_refinement_user CAPG/FO
_manchester_internal_refinement_date 14/04/20
_manchester_internal_validation_user FO
_manchester_internal_validation_date 14/04/20
_manchester_internal_archive_date 14/04/20
_chemical_oxdiff_formula (Dy(C5(CH3)5)2Al(CH3)4)2
_olex2_refinement_description
;
1. Twinned data refinement
 Scales: 0.80(8)
 0.20(8)
2. Fixed Uiso
 At 1.2 times of:
  All C(H) groups
 At 1.5 times of:
  All C(H,H,H) groups
3. Restrained distances
 C33-C32
 1.52 with sigma of 0.02
4. Uiso/Uaniso restraints and constraints
Uanis(C38) \\sim Ueq, Uanis(C37) \\sim Ueq, Uanis(C36) \\sim Ueq, Uanis(C35)
\\sim Ueq, Uanis(C34) \\sim Ueq, Uanis(C33) \\sim Ueq, Uanis(C32) \\sim Ueq:
with sigma of 0.01 and sigma for terminal atoms of 0.02
5. Rigid body (RIGU) restrains
 All non-hydrogen atoms
 with sigma for 1-2 distances of 0.004 and sigma for 1-3 distances of 0.004
6.a Me refined with riding coordinates:
 C18(H18a,H18b,H18c)
6.b Aromatic/amide H refined with riding coordinates:
 C31(H31), C27(H27), C28(H28), C29(H29), C30(H30), C34(H34), C35(H35),
 C36(H36), C37(H37), C38(H38)
6.c Fitted hexagon refined as free rotating group:
 C31(C26,C27,C28,C29,C30), C33(C34,C35,C36,C37,C38)
6.d Idealised Me refined as rotating group:
 C6(H6a,H6b,H6c), C7(H7a,H7b,H7c), C8(H8a,H8b,H8c), C9(H9a,H9b,H9c), C10(H10a,
 H10b,H10c), C16(H16a,H16b,H16c), C17(H17a,H17b,H17c), C19(H19a,H19b,H19c),
 C20(H20a,H20b,H20c), C23(H23a,H23b,H23c), C24(H24a,H24b,H24c), C25(H25a,H25b,
 H25c), C32(H32a,H32b,H32c), C22(H22a,H22b,H22c), C21(H21a,H21b,H21c)
;
_olex2_exptl_crystal_mounting_method 'in fomblin oil on micromount'
_olex2_submission_special_instructions 'No special instructions were received'
_oxdiff_exptl_absorpt_empirical_details
;
Empirical correction (ABSPACK) includes:
- Absorption correction using spherical harmonics
- Frame scaling
;
_oxdiff_exptl_absorpt_empirical_full_max 1.373
_oxdiff_exptl_absorpt_empirical_full_min 0.674

loop_
_space_group_symop_id
_space_group_symop_operation_xyz
1 x,y,z
2 -x,-y,-z

loop_
_atom_site_label
_atom_site_type_symbol
_atom_site_fract_x
_atom_site_fract_y
_atom_site_fract_z
_atom_site_U_iso_or_equiv
_atom_site_adp_type
_atom_site_occupancy
_atom_site_refinement_flags_posn
_atom_site_refinement_flags_adp
Al1 Al 0.7111(3) 0.3918(3) 0.4746(2) 0.0309(7) Uani 1.000000 . U
C21 C 0.7419(11) 0.5628(10) 0.5575(8) 0.035(2) Uani 1.000000 . U
H21a H 0.715(7) 0.603(3) 0.5159(9) 0.052(4) Uiso 1.000000 GR .
H21b H 0.689(6) 0.5550(11) 0.602(4) 0.052(4) Uiso 1.000000 GR .
H21c H 0.8357(15) 0.610(2) 0.593(4) 0.052(4) Uiso 1.000000 GR .
C22 C 0.5082(10) 0.3146(10) 0.4090(8) 0.035(2) Uani 1.000000 . U
H22a H 0.4622(11) 0.314(6) 0.4579(8) 0.052(4) Uiso 1.000000 GR .
H22b H 0.4878(13) 0.362(4) 0.371(5) 0.052(4) Uiso 1.000000 GR .
H22c H 0.4792(16) 0.232(3) 0.367(4) 0.052(4) Uiso 1.000000 GR .
C23 C 0.7573(12) 0.3078(11) 0.5629(9) 0.041(3) Uani 1.000000 . U
H23a H 0.850(3) 0.354(4) 0.601(5) 0.062(4) Uiso 1.000000 GR .
H23b H 0.702(6) 0.301(7) 0.606(4) 0.062(4) Uiso 1.000000 GR .
H23c H 0.743(9) 0.227(3) 0.5252(9) 0.062(4) Uiso 1.000000 GR .
C24 C 0.8087(12) 0.4010(13) 0.3753(9) 0.049(3) Uani 1.000000 . U
H24a H 0.760(5) 0.414(9) 0.322(3) 0.074(5) Uiso 1.000000 GR .
H24b H 0.897(4) 0.468(5) 0.404(2) 0.074(5) Uiso 1.000000 GR .
H24c H 0.816(8) 0.325(3) 0.352(5) 0.074(5) Uiso 1.000000 GR .
C1 C 0.7705(13) 0.6861(11) 0.8010(8) 0.044(3) Uani 1.000000 . U
C2 C 0.7003(12) 0.7613(13) 0.8199(8) 0.045(3) Uani 1.000000 . U
C3 C 0.7866(12) 0.8831(12) 0.8444(8) 0.039(3) Uani 1.000000 . U
C4 C 0.9148(11) 0.8891(11) 0.8430(8) 0.035(2) Uani 1.000000 . U
C5 C 0.9035(11) 0.7680(11) 0.8134(8) 0.036(2) Uani 1.000000 . U
C6 C 0.712(2) 0.5501(13) 0.7813(10) 0.075(5) Uani 1.000000 . U
H6a H 0.729(12) 0.5347(13) 0.8417(14) 0.113(8) Uiso 1.000000 GR .
H6b H 0.617(2) 0.514(2) 0.751(8) 0.113(8) Uiso 1.000000 GR .
H6c H 0.754(9) 0.514(2) 0.739(7) 0.113(8) Uiso 1.000000 GR .
C7 C 0.5549(14) 0.7113(19) 0.8267(11) 0.076(5) Uani 1.000000 . U
H7a H 0.509(4) 0.624(3) 0.792(8) 0.114(8) Uiso 1.000000 GR .
H7b H 0.5571(14) 0.727(11) 0.8939(12) 0.114(8) Uiso 1.000000 GR .
H7c H 0.508(4) 0.752(8) 0.799(8) 0.114(8) Uiso 1.000000 GR .
C8 C 0.7566(15) 0.9885(15) 0.8810(10) 0.060(4) Uani 1.000000 . U
H8a H 0.747(10) 0.995(6) 0.945(3) 0.090(6) Uiso 1.000000 GR .
H8b H 0.829(5) 1.0626(19) 0.884(7) 0.090(6) Uiso 1.000000 GR .
H8c H 0.675(6) 0.977(5) 0.838(4) 0.090(6) Uiso 1.000000 GR .
C9 C 1.0466(12) 1.0058(12) 0.8805(9) 0.047(3) Uani 1.000000 . U
H9a H 1.075(5) 1.035(5) 0.9504(9) 0.071(4) Uiso 1.000000 GR .
H9b H 1.114(3) 0.988(2) 0.857(5) 0.071(4) Uiso 1.000000 GR .
H9c H 1.033(3) 1.068(3) 0.858(5) 0.071(4) Uiso 1.000000 GR .
C10 C 1.0178(15) 0.7333(14) 0.8083(10) 0.056(4) Uani 1.000000 . U
H10a H 1.067(6) 0.772(7) 0.769(6) 0.085(5) Uiso 1.000000 GR .
H10b H 1.077(6) 0.760(8) 0.8728(12) 0.085(5) Uiso 1.000000 GR .
H10c H 0.9826(17) 0.6457(16) 0.779(7) 0.085(5) Uiso 1.000000 GR .
C11 C 0.7542(11) 0.8211(10) 0.4895(8) 0.034(2) Uani 1.000000 . U
C12 C 0.7346(11) 0.9152(12) 0.5490(8) 0.039(3) Uani 1.000000 . U
C13 C 0.8569(12) 0.9949(11) 0.6292(9) 0.043(3) Uani 1.000000 . U
C14 C 0.9510(11) 0.9463(11) 0.6140(9) 0.039(3) Uani 1.000000 . U
C15 C 0.8868(12) 0.8396(11) 0.5271(9) 0.039(3) Uani 1.000000 . U
C16 C 0.6526(13) 0.7273(12) 0.3929(9) 0.048(3) Uani 1.000000 . U
H16a H 0.5631(15) 0.714(6) 0.395(3) 0.072(5) Uiso 1.000000 GR .
H16b H 0.671(6) 0.758(4) 0.3407(11) 0.072(5) Uiso 1.000000 GR .
H16c H 0.660(7) 0.651(3) 0.382(3) 0.072(5) Uiso 1.000000 GR .
C17 C 0.6112(11) 0.9416(12) 0.5341(10) 0.046(3) Uani 1.000000 . U
H17a H 0.629(3) 1.011(5) 0.512(6) 0.070(5) Uiso 1.000000 GR .
H17b H 0.536(2) 0.871(3) 0.486(5) 0.070(5) Uiso 1.000000 GR .
H17c H 0.591(5) 0.960(8) 0.5946(17) 0.070(5) Uiso 1.000000 GR .
C18 C 0.8782(13) 1.1112(11) 0.7003(9) 0.045(3) Uani 1.000000 . U
H18a H 0.7947(13) 1.1181(11) 0.6925(9) 0.068(4) Uiso 1.000000 R .
H18b H 0.9104(13) 1.1121(11) 0.7652(9) 0.068(4) Uiso 1.000000 R .
H18c H 0.9435(13) 1.1790(11) 0.6895(9) 0.068(4) Uiso 1.000000 R .
C19 C 1.0979(11) 1.0061(14) 0.6638(10) 0.052(3) Uani 1.000000 . U
H19a H 1.1222(19) 0.952(4) 0.691(6) 0.078(5) Uiso 1.000000 GR .
H19b H 1.1459(11) 1.024(8) 0.6176(18) 0.078(5) Uiso 1.000000 GR .
H19c H 1.1206(18) 1.081(5) 0.715(5) 0.078(5) Uiso 1.000000 GR .
C20 C 0.9587(14) 0.7725(13) 0.4829(10) 0.052(3) Uani 1.000000 . U
H20a H 1.016(7) 0.820(4) 0.452(6) 0.078(5) Uiso 1.000000 GR .
H20b H 1.013(7) 0.759(8) 0.5328(14) 0.078(5) Uiso 1.000000 GR .
H20c H 0.8944(14) 0.695(4) 0.435(5) 0.078(5) Uiso 1.000000 GR .
C25 C 0.364(2) 0.3355(18) 0.9003(15) 0.102(8) Uani 1.000000 . U
H25a H 0.337(3) 0.252(5) 0.860(9) 0.153(11) Uiso 1.000000 GR .
H25b H 0.430(7) 0.391(10) 0.880(11) 0.153(11) Uiso 1.000000 GR .
H25c H 0.402(10) 0.346(14) 0.967(3) 0.153(11) Uiso 1.000000 GR .
C31 C 0.1642(11) 0.3365(8) 0.9523(6) 0.064(4) Uani 1.000000 . U
H31 H 0.1857(11) 0.3014(8) 0.9978(6) 0.077(5) Uiso 1.000000 R .
C26 C 0.2429(9) 0.3626(9) 0.8907(7) 0.054(4) Uani 1.000000 G U
C27 C 0.2108(9) 0.4150(9) 0.8228(6) 0.059(4) Uani 1.000000 G U
H27 H 0.2635(9) 0.4325(9) 0.7815(6) 0.071(4) Uiso 1.000000 R .
C28 C 0.1000(10) 0.4414(10) 0.8165(7) 0.068(4) Uani 1.000000 G U
H28 H 0.0785(10) 0.4765(10) 0.7710(7) 0.082(5) Uiso 1.000000 R .
C29 C 0.0212(9) 0.4153(10) 0.8781(8) 0.069(4) Uani 1.000000 G U
H29 H -0.0529(9) 0.4329(10) 0.8739(8) 0.082(5) Uiso 1.000000 R .
C30 C 0.0533(10) 0.3628(9) 0.9461(7) 0.070(5) Uani 1.000000 G U
H30 H 0.0007(10) 0.3454(9) 0.9873(7) 0.083(5) Uiso 1.000000 R .
C32 C 0.677(3) 0.298(2) 0.9993(16) 0.140(10) Uani 1.000000 D U
H32a H 0.629(4) 0.336(13) 1.032(9) 0.210(14) Uiso 1.000000 GR .
H32b H 0.723(17) 0.270(4) 1.043(8) 0.210(14) Uiso 1.000000 GR .
H32c H 0.742(14) 0.356(10) 0.980(2) 0.210(14) Uiso 1.000000 GR .
C33 C 0.5812(11) 0.1911(10) 0.9117(7) 0.076(4) Uani 1.000000 D U
C34 C 0.4835(12) 0.0823(11) 0.9118(7) 0.075(4) Uani 1.000000 G U
H34 H 0.4713(12) 0.0729(11) 0.9704(7) 0.089(5) Uiso 1.000000 R .
C35 C 0.4041(11) -0.0125(9) 0.8243(9) 0.095(6) Uani 1.000000 G U
H35 H 0.3388(11) -0.0853(9) 0.8243(9) 0.114(7) Uiso 1.000000 R .
C36 C 0.4224(12) 0.0016(10) 0.7367(7) 0.089(5) Uani 1.000000 G U
H36 H 0.3692(12) -0.0619(10) 0.6781(7) 0.106(6) Uiso 1.000000 R .
C37 C 0.5200(13) 0.1104(12) 0.7366(7) 0.090(5) Uani 1.000000 G U
H37 H 0.5322(13) 0.1198(12) 0.6780(7) 0.108(6) Uiso 1.000000 R .
C38 C 0.5994(11) 0.2051(10) 0.8241(9) 0.086(5) Uani 1.000000 G U
H38 H 0.6648(11) 0.2780(10) 0.8240(9) 0.103(6) Uiso 1.000000 R .
Dy1 Dy 0.76370(13) 0.78384(13) 0.65804(11) 0.0347(8) Uani 1.000000 . U

loop_
_atom_site_aniso_label
_atom_site_aniso_U_11
_atom_site_aniso_U_22
_atom_site_aniso_U_33
_atom_site_aniso_U_12
_atom_site_aniso_U_13
_atom_site_aniso_U_23
Al1 0.0228(15) 0.0315(17) 0.0467(18) 0.0163(13) 0.0160(13) 0.0157(14)
C21 0.029(5) 0.042(6) 0.044(6) 0.020(5) 0.015(5) 0.023(5)
C22 0.025(5) 0.028(6) 0.053(6) 0.017(5) 0.012(5) 0.006(5)
C23 0.035(6) 0.041(7) 0.064(7) 0.023(5) 0.019(5) 0.030(6)
C24 0.032(6) 0.063(9) 0.056(7) 0.024(6) 0.020(5) 0.015(6)
C1 0.052(7) 0.038(7) 0.037(6) 0.015(6) 0.008(5) 0.016(5)
C2 0.037(6) 0.068(9) 0.032(6) 0.019(6) 0.013(5) 0.023(6)
C3 0.037(6) 0.058(8) 0.038(6) 0.029(6) 0.016(5) 0.021(5)
C4 0.033(6) 0.046(7) 0.037(5) 0.020(5) 0.020(5) 0.023(5)
C5 0.032(6) 0.049(7) 0.039(6) 0.023(5) 0.017(5) 0.020(5)
C6 0.106(14) 0.050(9) 0.039(7) 0.002(9) 0.013(8) 0.021(6)
C7 0.034(7) 0.128(16) 0.055(8) 0.019(9) 0.020(6) 0.034(9)
C8 0.064(9) 0.090(11) 0.050(7) 0.059(9) 0.022(7) 0.020(7)
C9 0.039(6) 0.051(8) 0.042(6) 0.015(6) 0.006(5) 0.011(5)
C10 0.066(9) 0.069(10) 0.051(7) 0.051(8) 0.016(6) 0.016(7)
C11 0.030(5) 0.035(6) 0.042(6) 0.013(5) 0.015(4) 0.023(5)
C12 0.025(5) 0.059(8) 0.040(6) 0.019(5) 0.018(4) 0.024(5)
C13 0.036(6) 0.036(6) 0.068(8) 0.013(5) 0.026(6) 0.032(6)
C14 0.029(5) 0.051(7) 0.057(7) 0.023(5) 0.023(5) 0.037(6)
C15 0.044(6) 0.043(7) 0.055(7) 0.031(6) 0.028(5) 0.026(6)
C16 0.051(7) 0.043(7) 0.052(7) 0.016(6) 0.020(6) 0.024(6)
C17 0.030(6) 0.052(8) 0.071(8) 0.023(6) 0.013(6) 0.038(7)
C18 0.053(7) 0.032(6) 0.055(7) 0.021(6) 0.020(6) 0.017(5)
C19 0.026(6) 0.074(9) 0.068(8) 0.018(6) 0.020(6) 0.046(7)
C20 0.057(8) 0.058(8) 0.070(8) 0.039(7) 0.041(7) 0.030(7)
C25 0.084(13) 0.079(13) 0.121(15) 0.063(12) -0.021(11) -0.009(11)
C31 0.096(12) 0.046(8) 0.044(7) 0.029(8) 0.013(8) 0.013(6)
C26 0.062(9) 0.046(8) 0.058(8) 0.039(7) 0.002(7) 0.008(6)
C27 0.066(9) 0.070(10) 0.055(8) 0.036(8) 0.031(7) 0.026(7)
C28 0.088(12) 0.077(11) 0.069(9) 0.060(10) 0.027(8) 0.032(8)
C29 0.054(9) 0.082(11) 0.071(9) 0.041(9) 0.023(7) 0.008(8)
C30 0.086(12) 0.041(8) 0.057(8) 0.004(8) 0.034(8) 0.003(6)
C32 0.132(12) 0.136(12) 0.148(11) 0.059(5) 0.037(5) 0.043(5)
C33 0.064(7) 0.068(7) 0.091(8) 0.033(4) 0.016(4) 0.019(4)
C34 0.068(7) 0.083(8) 0.085(7) 0.042(4) 0.028(4) 0.030(4)
C35 0.069(8) 0.096(9) 0.120(9) 0.034(4) 0.028(4) 0.036(4)
C36 0.074(8) 0.101(9) 0.093(8) 0.045(4) 0.017(4) 0.031(4)
C37 0.083(8) 0.093(8) 0.101(8) 0.048(4) 0.021(4) 0.034(4)
C38 0.087(8) 0.094(8) 0.092(8) 0.052(4) 0.030(4) 0.035(4)
Dy1 0.0216(10) 0.0376(12) 0.0548(14) 0.0181(8) 0.0182(8) 0.0186(8)

loop_
_atom_type_symbol
_atom_type_scat_dispersion_real
_atom_type_scat_dispersion_imag
_atom_type_scat_Cromer_Mann_a1
_atom_type_scat_Cromer_Mann_a2
_atom_type_scat_Cromer_Mann_a3
_atom_type_scat_Cromer_Mann_a4
_atom_type_scat_Cromer_Mann_b1
_atom_type_scat_Cromer_Mann_b2
_atom_type_scat_Cromer_Mann_b3
_atom_type_scat_Cromer_Mann_b4
_atom_type_scat_Cromer_Mann_c
_atom_type_scat_source
_atom_type_scat_dispersion_source
H 0.00000 0.00000 0.49300 0.32291 0.14019 0.04081 10.51090 26.12570 3.14236 57.79970 0.0030380000826 'International Tables Volume C Table 6.1.1.4 (pp. 500-502)' 'Henke, Gullikson and Davis, At. Data and Nucl. Data Tables, 1993, 54, 2'
C 0.00347 0.00161 2.31000 1.02000 1.58860 0.86500 20.84390 10.20750 0.56870 51.65120 0.215599998832 'International Tables Volume C Table 6.1.1.4 (pp. 500-502)' 'Henke, Gullikson and Davis, At. Data and Nucl. Data Tables, 1993, 54, 2'
Al 0.06440 0.05171 6.42020 1.90020 1.59360 1.96460 3.03870 0.74260 31.54720 85.08860 1.11510002613 'International Tables Volume C Table 6.1.1.4 (pp. 500-502)' 'Henke, Gullikson and Davis, At. Data and Nucl. Data Tables, 1993, 54, 2'
Dy -0.09334 4.42894 26.50700 17.63830 14.55960 2.96577 2.18020 0.20217 12.18990 111.87400 4.29727983475 'International Tables Volume C Table 6.1.1.4 (pp. 500-502)' 'Henke, Gullikson and Davis, At. Data and Nucl. Data Tables, 1993, 54, 2'

loop_
_exptl_crystal_face_index_h
_exptl_crystal_face_index_k
_exptl_crystal_face_index_l
_exptl_crystal_face_perp_dist
-12 -2 16 0.0355
9 -8 15 0.0381
-6 15 -15 0.0436
10 -4 13 0.0396
-8 7 -16 0.0171
10 7 -16 0.0611
10 -16 -4 0.1037
-1 -16 10 0.0559
5 13 -13 0.0643

loop_
_geom_angle_atom_site_label_1
_geom_angle_atom_site_label_2
_geom_angle_atom_site_label_3
_geom_angle
_geom_angle_site_symmetry_1
_geom_angle_site_symmetry_3
_geom_angle_publ_flag
C22 Al1 C21 100.5(4) . . ?
C23 Al1 C21 108.3(5) . . ?
C23 Al1 C22 111.3(5) . . ?
C24 Al1 C21 111.5(5) . . ?
C24 Al1 C22 110.2(5) . . ?
C24 Al1 C23 114.2(5) . . ?
Dy1 H21a C21 91.7(3) . . ?
Dy1 H21b C21 89.6(4) . . ?
Dy1 H21c C21 84.4(3) . . ?
Dy1 H22a C22 95.1(3) 2_666 . ?
Dy1 H22b C22 85.4(5) 2_666 . ?
Dy1 H22c C22 85.6(5) 2_666 . ?
C5 C1 C2 105.6(10) . . ?
C6 C1 C2 125.4(14) . . ?
C6 C1 C5 128.8(14) . . ?
Dy1 C1 C2 73.5(6) . . ?
Dy1 C1 C5 72.7(6) . . ?
Dy1 C1 C6 122.7(8) . . ?
C3 C2 C1 110.3(11) . . ?
C7 C2 C1 123.4(13) . . ?
C7 C2 C3 125.7(14) . . ?
Dy1 C2 C1 75.3(6) . . ?
Dy1 C2 C3 74.8(7) . . ?
Dy1 C2 C7 124.2(8) . . ?
C4 C3 C2 107.1(11) . . ?
C8 C3 C2 126.2(12) . . ?
C8 C3 C4 126.0(12) . . ?
Dy1 C3 C2 75.3(7) . . ?
Dy1 C3 C4 74.4(6) . . ?
Dy1 C3 C8 123.4(8) . . ?
C5 C4 C3 108.4(10) . . ?
C9 C4 C3 125.8(11) . . ?
C9 C4 C5 125.2(10) . . ?
Dy1 C4 C3 74.7(6) . . ?
Dy1 C4 C5 73.8(6) . . ?
Dy1 C4 C9 124.1(7) . . ?
C4 C5 C1 108.5(10) . . ?
C10 C5 C1 125.4(12) . . ?
C10 C5 C4 125.8(11) . . ?
Dy1 C5 C1 76.7(6) . . ?
Dy1 C5 C4 75.2(6) . . ?
Dy1 C5 C10 120.2(8) . . ?
C15 C11 C12 108.1(10) . . ?
C16 C11 C12 124.2(10) . . ?
C16 C11 C15 127.1(11) . . ?
Dy1 C11 C12 73.9(6) . . ?
Dy1 C11 C15 75.2(6) . . ?
Dy1 C11 C16 123.5(7) . . ?
C13 C12 C11 109.5(10) . . ?
C17 C12 C11 128.2(11) . . ?
C17 C12 C13 122.2(11) . . ?
Dy1 C12 C11 75.2(6) . . ?
Dy1 C12 C13 73.7(6) . . ?
Dy1 C12 C17 120.5(7) . . ?
C14 C13 C12 105.6(11) . . ?
C18 C13 C12 124.5(11) . . ?
C18 C13 C14 129.3(11) . . ?
Dy1 C13 C12 74.1(6) . . ?
Dy1 C13 C14 74.6(6) . . ?
Dy1 C13 C18 123.2(8) . . ?
C15 C14 C13 108.3(10) . . ?
C19 C14 C13 127.2(12) . . ?
C19 C14 C15 123.3(11) . . ?
Dy1 C14 C13 73.9(6) . . ?
Dy1 C14 C15 75.2(6) . . ?
Dy1 C14 C19 126.8(7) . . ?
C14 C15 C11 108.4(10) . . ?
C20 C15 C11 127.9(12) . . ?
C20 C15 C14 123.4(11) . . ?
Dy1 C15 C11 74.1(6) . . ?
Dy1 C15 C14 73.1(6) . . ?
Dy1 C15 C20 123.6(8) . . ?
C30 C31 C26 120.0 . . ?
C31 C26 C25 118.9(12) . . ?
C27 C26 C25 121.0(12) . . ?
C27 C26 C31 120.0 . . ?
C28 C27 C26 120.0 . . ?
C29 C28 C27 120.0 . . ?
C30 C29 C28 120.0 . . ?
C29 C30 C31 120.0 . . ?
C34 C33 C32 125.9 . . ?
C38 C33 C32 114.0 . . ?
C38 C33 C34 120.0 . . ?
C35 C34 C33 120.0 . . ?
C36 C35 C34 120.0 . . ?
C37 C36 C35 120.0 . . ?
C38 C37 C36 120.0 . . ?
C37 C38 C33 120.0 . . ?
C2 Dy1 C1 31.1(4) . . ?
C3 Dy1 C1 51.1(4) . . ?
C3 Dy1 C2 29.9(4) . . ?
C4 Dy1 C1 50.7(3) . . ?
C4 Dy1 C2 49.8(3) . . ?
C4 Dy1 C3 30.9(3) . . ?
C5 Dy1 C1 30.6(4) . . ?
C5 Dy1 C2 50.6(3) . . ?
C5 Dy1 C3 51.3(3) . . ?
C5 Dy1 C4 31.0(3) . . ?
C11 Dy1 C1 164.0(4) . . ?
C11 Dy1 C2 160.6(4) . . ?
C11 Dy1 C3 144.9(4) . . ?
C11 Dy1 C4 139.9(3) . . ?
C11 Dy1 C5 148.3(3) . . ?
C12 Dy1 C1 164.6(4) . . ?
C12 Dy1 C2 133.6(4) . . ?
C12 Dy1 C3 114.6(4) . . ?
C12 Dy1 C4 121.4(4) . . ?
C12 Dy1 C5 149.0(4) . . ?
C12 Dy1 C11 30.8(4) . . ?
C13 Dy1 C1 141.3(4) . . ?
C13 Dy1 C2 122.6(4) . . ?
C13 Dy1 C3 94.3(4) . . ?
C13 Dy1 C4 90.9(4) . . ?
C13 Dy1 C5 116.8(4) . . ?
C13 Dy1 C11 52.6(4) . . ?
C13 Dy1 C12 32.2(4) . . ?
C14 Dy1 C1 132.9(4) . . ?
C14 Dy1 C2 136.3(4) . . ?
C14 Dy1 C3 107.3(4) . . ?
C14 Dy1 C4 88.7(3) . . ?
C14 Dy1 C5 102.3(3) . . ?
C14 Dy1 C11 51.9(3) . . ?
C14 Dy1 C12 51.7(3) . . ?
C14 Dy1 C13 31.5(4) . . ?
C15 Dy1 C1 142.6(4) . . ?
C15 Dy1 C2 166.0(4) . . ?
C15 Dy1 C3 138.9(4) . . ?
C15 Dy1 C4 116.2(4) . . ?
C15 Dy1 C5 117.7(3) . . ?
C15 Dy1 C11 30.6(3) . . ?
C15 Dy1 C12 50.9(3) . . ?
C15 Dy1 C13 52.2(4) . . ?
C15 Dy1 C14 31.7(4) . . ?

loop_
_geom_bond_atom_site_label_1
_geom_bond_atom_site_label_2
_geom_bond_distance
_geom_bond_site_symmetry_2
_geom_bond_publ_flag
Al1 C21 2.048(12) . ?
Al1 C22 2.042(10) . ?
Al1 C23 1.974(10) . ?
Al1 C24 1.981(12) . ?
C1 C2 1.438(19) . ?
C1 C5 1.406(17) . ?
C1 C6 1.500(18) . ?
C1 Dy1 2.689(11) . ?
C2 C3 1.372(18) . ?
C2 C7 1.544(17) . ?
C2 Dy1 2.665(11) . ?
C3 C4 1.414(15) . ?
C3 C8 1.474(18) . ?
C3 Dy1 2.659(11) . ?
C4 C5 1.413(16) . ?
C4 C9 1.524(16) . ?
C4 Dy1 2.655(11) . ?
C5 C10 1.502(16) . ?
C5 Dy1 2.637(10) . ?
C11 C12 1.399(17) . ?
C11 C15 1.398(15) . ?
C11 C16 1.527(16) . ?
C11 Dy1 2.638(10) . ?
C12 C13 1.453(17) . ?
C12 C17 1.527(15) . ?
C12 Dy1 2.621(11) . ?
C13 C14 1.420(16) . ?
C13 C18 1.474(18) . ?
C13 Dy1 2.615(11) . ?
C14 C15 1.439(18) . ?
C14 C19 1.482(15) . ?
C14 Dy1 2.624(11) . ?
C15 C20 1.481(16) . ?
C15 Dy1 2.652(11) . ?
C25 C26 1.505(17) . ?
C31 C26 1.3900 . ?
C31 C30 1.3900 . ?
C26 C27 1.3900 . ?
C27 C28 1.3900 . ?
C28 C29 1.3900 . ?
C29 C30 1.3900 . ?
C32 C33 1.486(16) . ?
C33 C34 1.3900 . ?
C33 C38 1.3900 . ?
C34 C35 1.3900 . ?
C35 C36 1.3900 . ?
C36 C37 1.3900 . ?
C37 C38 1.3900 . ?

loop_
_geom_torsion_atom_site_label_1
_geom_torsion_atom_site_label_2
_geom_torsion_atom_site_label_3
_geom_torsion_atom_site_label_4
_geom_torsion
_geom_torsion_site_symmetry_1
_geom_torsion_site_symmetry_2
_geom_torsion_site_symmetry_3
_geom_torsion_site_symmetry_4
_geom_torsion_publ_flag
C1 C2 C3 C4 -0.6(10) . . . . ?
C1 C2 C3 C8 -171.5(9) . . . . ?
C1 C2 C3 Dy1 67.6(8) . . . . ?
C1 C5 C4 C3 -2.9(10) . . . . ?
C1 C5 C4 C9 169.2(8) . . . . ?
C1 C5 C4 Dy1 -70.2(8) . . . . ?
C2 C3 C4 C5 2.1(10) . . . . ?
C2 C3 C4 C9 -169.9(8) . . . . ?
C2 C3 C4 Dy1 68.9(8) . . . . ?
C3 C4 C5 C10 -175.9(9) . . . . ?
C3 C4 C5 Dy1 67.3(8) . . . . ?
C11 C12 C13 C14 1.2(10) . . . . ?
C11 C12 C13 C18 173.0(9) . . . . ?
C11 C12 C13 Dy1 -67.3(8) . . . . ?
C11 C15 C14 C13 -0.8(10) . . . . ?
C11 C15 C14 C19 -169.1(8) . . . . ?
C11 C15 C14 Dy1 66.3(8) . . . . ?
C12 C13 C14 C15 -0.2(9) . . . . ?
C12 C13 C14 C19 167.5(8) . . . . ?
C12 C13 C14 Dy1 -68.2(8) . . . . ?
C13 C14 C15 C20 173.4(9) . . . . ?
C13 C14 C15 Dy1 -67.1(8) . . . . ?
C25 C26 C31 C30 178.8(9) . . . . ?
C25 C26 C27 C28 -178.8(9) . . . . ?
C31 C26 C27 C28 -0.0(8) . . . . ?
C31 C30 C29 C28 0.0(8) . . . . ?
C26 C27 C28 C29 0.0(8) . . . . ?
C27 C28 C29 C30 0.0(8) . . . . ?
C32 C33 C34 C35 -177.0(15) . . . . ?
C32 C33 C38 C37 177.4(13) . . . . ?
C33 C34 C35 C36 -0.0(10) . . . . ?
C33 C38 C37 C36 0.0(10) . . . . ?
C34 C35 C36 C37 0.0(10) . . . . ?
C35 C36 C37 C38 -0.0(10) . . . . ?

loop_
_restr_distance_atom_site_label_1
_restr_distance_atom_site_label_2
_restr_distance_site_symmetry_2
_restr_distance_target
_restr_distance_target_weight_param
_restr_distance_diff
C33 C32 1 1.5200 0.0200 0.0337

loop_
_restr_U_iso_atom_site_label
_restr_U_iso_weight_param
C32 0.0100
C33 0.0100
C34 0.0100
C35 0.0100
C36 0.0100
C37 0.0100
C38 0.0100

loop_
_twin_individual_id
_twin_individual_mass_fraction_refined
1 0.80(8)
2 0.20(8)

loop_
_exptl_oxdiff_crystal_face_indexfrac_h
_exptl_oxdiff_crystal_face_indexfrac_k
_exptl_oxdiff_crystal_face_indexfrac_l
_exptl_oxdiff_crystal_face_x
_exptl_oxdiff_crystal_face_y
_exptl_oxdiff_crystal_face_z
-11.9825 -1.7631 15.9617 0.7881 -0.3958 0.5018
9.0729 -7.5228 14.9567 -0.5044 -0.8187 0.3159
-6.0440 14.5617 -14.9753 0.3576 0.5195 -0.7976
10.0787 -3.5581 12.9537 -0.5552 -0.8642 0.0481
-8.0760 6.5110 -15.9520 0.4348 0.8689 -0.2882
9.9884 6.7386 -15.9707 -0.6445 0.3105 -0.7416
9.9778 -15.9732 -3.9610 -0.6948 0.3679 0.6558
-1.0042 -15.7720 10.0021 0.0330 -0.0145 1.0059
4.9984 12.7492 -12.9892 -0.3017 0.1338 -0.9482
